data_4071847
loop_
_publ_author_name
'Pelczar, Elizabeth M.'
'Emge, Thomas J.'
'Krogh-Jespersen, Karsten'
'Goldman, Alan S.'

_publ_section_title
;
 Unusual Structural and Spectroscopic Features of Some PNP-Pincer
 Complexes of Iron
;
_journal_issue 22
_journal_name_full Organometallics
_journal_page_first 5759
_journal_paper_doi 10.1021/om800425p
_journal_volume 27
_journal_year 2008
_chemical_formula_sum 'C23 H43 Cl2 Fe N P2'
_chemical_formula_weight 522.27
_chemical_name_systematic
; 


 ? 


;
_space_group_IT_number 14
_symmetry_cell_setting monoclinic
_symmetry_space_group_name_Hall '-P 2yn'
_symmetry_space_group_name_H-M 'P 1 21/n 1'
_atom_sites_solution_hydrogens geom
_atom_sites_solution_primary direct
_atom_sites_solution_secondary difmap
_audit_creation_method SHELXL-97
_cell_angle_alpha 90.00
_cell_angle_beta 91.093(2)
_cell_angle_gamma 90.00
_cell_formula_units_Z 4
_cell_length_a 12.0831(9)
_cell_length_b 15.5084(12)
_cell_length_c 14.5049(11)
_cell_measurement_reflns_used 5464
_cell_measurement_temperature 100(2)
_cell_measurement_theta_max 10.9
_cell_measurement_theta_min 5.1
_cell_volume 2717.6(4)
_computing_cell_refinement 'SAINT (Bruker-AXS, 2000)'
_computing_data_collection 'SMART (Bruker-AXS, 2000)'
_computing_data_reduction 'SAINT (Bruker-AXS, 2000)'
_computing_molecular_graphics 'SHELXTL (Bruker-AXS, 2000)'
_computing_publication_material 'SHELXTL (Bruker-AXS, 2000)'
_computing_structure_refinement 'SHELXL-97 (Sheldrick, 1997)'
_computing_structure_solution 'SHELXS-97 (Sheldrick, 1990)'
_diffrn_ambient_temperature 100(2)
_diffrn_measured_fraction_theta_full 0.994
_diffrn_measured_fraction_theta_max 0.994
_diffrn_measurement_device_type 'Bruker SMART APEX CCD area detector'
_diffrn_measurement_method 'omega scans'
_diffrn_radiation_monochromator graphite
_diffrn_radiation_source 'fine-focus sealed tube'
_diffrn_radiation_type MoK\a
_diffrn_radiation_wavelength 0.71073
_diffrn_reflns_av_R_equivalents 0.0456
_diffrn_reflns_av_sigmaI/netI 0.0489
_diffrn_reflns_limit_h_max 17
_diffrn_reflns_limit_h_min -17
_diffrn_reflns_limit_k_max 22
_diffrn_reflns_limit_k_min -22
_diffrn_reflns_limit_l_max 20
_diffrn_reflns_limit_l_min -20
_diffrn_reflns_number 31924
_diffrn_reflns_theta_full 30.57
_diffrn_reflns_theta_max 30.57
_diffrn_reflns_theta_min 1.92
_diffrn_standards_decay_% 0
_diffrn_standards_interval_count 0
_diffrn_standards_number 0
_exptl_absorpt_coefficient_mu 0.880
_exptl_absorpt_correction_T_max 0.9999
_exptl_absorpt_correction_T_min 0.8338
_exptl_absorpt_correction_type 'multi-scan (Bruker-AXS, 2000)'
_exptl_absorpt_process_details SADABS
_exptl_crystal_colour colourless
_exptl_crystal_density_diffrn 1.277
_exptl_crystal_density_method 'not measured'
_exptl_crystal_description lathe
_exptl_crystal_F_000 1112
_exptl_crystal_size_max 0.21
_exptl_crystal_size_mid 0.06
_exptl_crystal_size_min 0.03
_refine_diff_density_max 0.618
_refine_diff_density_min -0.300
_refine_diff_density_rms 0.075
_refine_ls_extinction_method none
_refine_ls_goodness_of_fit_ref 1.012
_refine_ls_hydrogen_treatment mixed
_refine_ls_matrix_type full
_refine_ls_number_parameters 434
_refine_ls_number_reflns 8292
_refine_ls_number_restraints 0
_refine_ls_restrained_S_all 1.012
_refine_ls_R_factor_all 0.0534
_refine_ls_R_factor_gt 0.0349
_refine_ls_shift/su_max 0.002
_refine_ls_shift/su_mean 0.000
_refine_ls_structure_factor_coef Fsqd
_refine_ls_weighting_details 'calc w=1/[\s^2^(Fo^2^)+(0.0365P)^2^+0.4652P] where P=(Fo^2^+2Fc^2^)/3'
_refine_ls_weighting_scheme calc
_refine_ls_wR_factor_gt 0.0753
_refine_ls_wR_factor_ref 0.0823
_reflns_number_gt 6448
_reflns_number_total 8292
_reflns_threshold_expression >2sigma(I)
_cod_data_source_file om800425p_si_003.cif
_cod_data_source_block fecl2pnp
_cod_depositor_comments
;
The following automatic conversions were performed:

'_symmetry_cell_setting' value 'Monoclinic' changed to 'monoclinic'
according to /home/saulius/struct/CIF-dictionaries/cif_core.dic
dictionary named 'cif_core.dic' version 2.4.1 from 2010-06-29.

Automatic conversion script
Id: cif_fix_values 1715 2011-07-08 13:25:40Z adriana 
;
_cod_original_sg_symbol_H-M 'P2(1)/n '
_cod_database_code 4071847

loop_
_symmetry_equiv_pos_as_xyz
'x, y, z'
'-x+1/2, y+1/2, -z+1/2'
'-x, -y, -z'
'x-1/2, -y-1/2, z-1/2'

loop_
_atom_site_label
_atom_site_type_symbol
_atom_site_fract_x
_atom_site_fract_y
_atom_site_fract_z
_atom_site_U_iso_or_equiv
_atom_site_adp_type
_atom_site_occupancy
_atom_site_symmetry_multiplicity
_atom_site_calc_flag
Fe1 Fe 0.890239(17) 0.183377(14) 0.229807(15) 0.01257(6) Uani 1 1 d
Cl1 Cl 0.86075(3) 0.29229(3) 0.34246(3) 0.01977(9) Uani 1 1 d
Cl2 Cl 0.87297(3) 0.24687(3) 0.08674(3) 0.01865(9) Uani 1 1 d
P1 P 0.72058(3) 0.09155(3) 0.24842(3) 0.01270(8) Uani 1 1 d
P2 P 1.09551(3) 0.17728(3) 0.26195(3) 0.01303(8) Uani 1 1 d
N1 N 0.94904(10) 0.04824(8) 0.18076(9) 0.0133(2) Uani 1 1 d
C2 C 0.87942(13) -0.01938(10) 0.17485(11) 0.0150(3) Uani 1 1 d
C3 C 0.90461(14) -0.09304(11) 0.12463(12) 0.0189(3) Uani 1 1 d
H3 H 0.8521(16) -0.1356(13) 0.1206(13) 0.022(5) Uiso 1 1 d
C4 C 1.00637(14) -0.09885(11) 0.08304(12) 0.0195(3) Uani 1 1 d
H4 H 1.0266(16) -0.1502(12) 0.0494(13) 0.021(5) Uiso 1 1 d
C5 C 1.08022(13) -0.03135(11) 0.09347(11) 0.0167(3) Uani 1 1 d
H5 H 1.1491(16) -0.0333(12) 0.0690(13) 0.019(5) Uiso 1 1 d
C6 C 1.04983(12) 0.04121(10) 0.14255(10) 0.0143(3) Uani 1 1 d
C7 C 0.77722(13) -0.01714(10) 0.23270(12) 0.0170(3) Uani 1 1 d
H7A H 0.7999(16) -0.0375(12) 0.2920(14) 0.021(5) Uiso 1 1 d
H7B H 0.7247(16) -0.0584(13) 0.2105(14) 0.027(5) Uiso 1 1 d
C8 C 1.13133(13) 0.11395(11) 0.15916(11) 0.0162(3) Uani 1 1 d
H8A H 1.1242(16) 0.1554(13) 0.1097(14) 0.022(5) Uiso 1 1 d
H8B H 1.2070(16) 0.0908(12) 0.1619(13) 0.022(5) Uiso 1 1 d
C9 C 0.65934(13) 0.08367(10) 0.36609(11) 0.0154(3) Uani 1 1 d
C10 C 0.75868(15) 0.08817(13) 0.43387(12) 0.0212(3) Uani 1 1 d
H10A H 0.7335(16) 0.0865(12) 0.4960(14) 0.024(5) Uiso 1 1 d
H10B H 0.7970(16) 0.1419(14) 0.4299(14) 0.026(5) Uiso 1 1 d
H10C H 0.8063(16) 0.0392(13) 0.4278(13) 0.024(5) Uiso 1 1 d
C11 C 0.58554(15) 0.16214(12) 0.38330(13) 0.0208(3) Uani 1 1 d
H11A H 0.5185(17) 0.1601(13) 0.3444(14) 0.025(5) Uiso 1 1 d
H11B H 0.6279(18) 0.2158(14) 0.3699(15) 0.033(6) Uiso 1 1 d
H11C H 0.5626(16) 0.1618(13) 0.4447(15) 0.027(5) Uiso 1 1 d
C12 C 0.59502(15) 0.00056(12) 0.38437(13) 0.0215(3) Uani 1 1 d
H12A H 0.5743(16) 0.0004(13) 0.4482(14) 0.021(5) Uiso 1 1 d
H12B H 0.6384(17) -0.0521(14) 0.3730(14) 0.031(6) Uiso 1 1 d
H12C H 0.5274(17) -0.0033(13) 0.3483(14) 0.024(5) Uiso 1 1 d
C13 C 0.61139(13) 0.10122(11) 0.15518(11) 0.0188(3) Uani 1 1 d
C14 C 0.57856(15) 0.19638(13) 0.14612(14) 0.0244(4) Uani 1 1 d
H14A H 0.5257(19) 0.2025(14) 0.0949(16) 0.036(6) Uiso 1 1 d
H14B H 0.6410(19) 0.2341(14) 0.1333(15) 0.035(6) Uiso 1 1 d
H14C H 0.5438(16) 0.2174(12) 0.1993(14) 0.019(5) Uiso 1 1 d
C15 C 0.50830(15) 0.04519(14) 0.16916(13) 0.0257(4) Uani 1 1 d
H15A H 0.4659(15) 0.0649(12) 0.2237(13) 0.018(5) Uiso 1 1 d
H15B H 0.5291(16) -0.0172(13) 0.1761(13) 0.023(5) Uiso 1 1 d
H15C H 0.4622(17) 0.0516(13) 0.1147(14) 0.027(5) Uiso 1 1 d
C16 C 0.66617(16) 0.07226(14) 0.06524(12) 0.0256(4) Uani 1 1 d
H16A H 0.6116(17) 0.0851(14) 0.0162(15) 0.033(6) Uiso 1 1 d
H16B H 0.6824(17) 0.0119(15) 0.0645(14) 0.029(6) Uiso 1 1 d
H16C H 0.7351(18) 0.1034(14) 0.0526(14) 0.033(6) Uiso 1 1 d
C17 C 1.14593(13) 0.11207(11) 0.36407(11) 0.0175(3) Uani 1 1 d
C18 C 1.10048(16) 0.15314(13) 0.45211(12) 0.0239(4) Uani 1 1 d
H18A H 1.0189(18) 0.1637(13) 0.4486(14) 0.029(5) Uiso 1 1 d
H18B H 1.1361(18) 0.2116(15) 0.4665(15) 0.034(6) Uiso 1 1 d
H18C H 1.1131(17) 0.1147(14) 0.5025(15) 0.030(6) Uiso 1 1 d
C19 C 1.09635(16) 0.02106(12) 0.35603(13) 0.0223(4) Uani 1 1 d
H19A H 1.1134(18) -0.0104(15) 0.4098(16) 0.038(6) Uiso 1 1 d
H19B H 1.1258(16) -0.0095(13) 0.3041(14) 0.022(5) Uiso 1 1 d
H19C H 1.0163(18) 0.0205(13) 0.3513(14) 0.028(5) Uiso 1 1 d
C20 C 1.27200(15) 0.10395(14) 0.37298(14) 0.0250(4) Uani 1 1 d
H20A H 1.2896(18) 0.0645(15) 0.4215(16) 0.035(6) Uiso 1 1 d
H20B H 1.3059(17) 0.1564(14) 0.3858(14) 0.029(6) Uiso 1 1 d
H20C H 1.3026(16) 0.0815(13) 0.3176(14) 0.025(5) Uiso 1 1 d
C21 C 1.17992(13) 0.27845(11) 0.24796(12) 0.0182(3) Uani 1 1 d
C22 C 1.18305(16) 0.32901(13) 0.33852(14) 0.0259(4) Uani 1 1 d
H22A H 1.2303(18) 0.3033(14) 0.3831(16) 0.035(6) Uiso 1 1 d
H22B H 1.1106(19) 0.3350(14) 0.3612(16) 0.036(6) Uiso 1 1 d
H22C H 1.2095(16) 0.3867(14) 0.3268(14) 0.026(5) Uiso 1 1 d
C23 C 1.11667(16) 0.33353(12) 0.17636(14) 0.0237(4) Uani 1 1 d
H23A H 1.0452(17) 0.3492(13) 0.1987(14) 0.025(5) Uiso 1 1 d
H23B H 1.1110(17) 0.3052(13) 0.1179(15) 0.028(6) Uiso 1 1 d
H23C H 1.1612(16) 0.3884(13) 0.1667(14) 0.025(5) Uiso 1 1 d
C24 C 1.29755(15) 0.26320(13) 0.21377(16) 0.0272(4) Uani 1 1 d
H24A H 1.3337(17) 0.3188(14) 0.2069(14) 0.028(6) Uiso 1 1 d
H24B H 1.2954(18) 0.2369(15) 0.1532(16) 0.037(6) Uiso 1 1 d
H24C H 1.3405(19) 0.2283(15) 0.2583(16) 0.041(6) Uiso 1 1 d

loop_
_atom_site_aniso_label
_atom_site_aniso_U_11
_atom_site_aniso_U_22
_atom_site_aniso_U_33
_atom_site_aniso_U_23
_atom_site_aniso_U_13
_atom_site_aniso_U_12
Fe1 0.00995(10) 0.01175(11) 0.01602(11) 0.00063(8) 0.00052(8) 0.00110(8)
Cl1 0.01870(19) 0.01546(18) 0.0252(2) -0.00447(15) 0.00244(15) 0.00250(14)
Cl2 0.01737(18) 0.02036(19) 0.01822(18) 0.00398(15) 0.00031(14) 0.00043(14)
P1 0.01114(18) 0.01286(18) 0.01416(18) -0.00012(14) 0.00177(14) 0.00032(14)
P2 0.01004(17) 0.01354(18) 0.01547(19) -0.00062(15) -0.00047(14) 0.00093(14)
N1 0.0114(6) 0.0133(6) 0.0151(6) -0.0005(5) -0.0004(5) 0.0014(5)
C2 0.0134(7) 0.0147(7) 0.0169(7) 0.0000(6) -0.0002(6) 0.0017(6)
C3 0.0196(8) 0.0147(8) 0.0224(8) -0.0027(6) 0.0009(6) 0.0003(6)
C4 0.0213(8) 0.0165(8) 0.0207(8) -0.0037(6) 0.0003(6) 0.0051(6)
C5 0.0149(7) 0.0198(8) 0.0154(7) -0.0014(6) 0.0010(6) 0.0053(6)
C6 0.0126(7) 0.0167(7) 0.0136(7) 0.0016(6) 0.0002(5) 0.0019(6)
C7 0.0162(7) 0.0127(7) 0.0223(8) -0.0022(6) 0.0034(6) -0.0011(6)
C8 0.0114(7) 0.0186(8) 0.0186(8) -0.0014(6) 0.0025(6) 0.0007(6)
C9 0.0138(7) 0.0169(8) 0.0155(7) 0.0015(6) 0.0034(6) 0.0012(6)
C10 0.0209(8) 0.0261(9) 0.0166(8) 0.0028(7) -0.0006(6) 0.0011(7)
C11 0.0189(8) 0.0221(9) 0.0216(9) -0.0020(7) 0.0047(7) 0.0036(7)
C12 0.0222(9) 0.0203(9) 0.0223(9) 0.0037(7) 0.0065(7) -0.0032(7)
C13 0.0129(7) 0.0270(9) 0.0164(8) 0.0016(6) 0.0004(6) -0.0011(6)
C14 0.0162(8) 0.0320(10) 0.0249(9) 0.0082(8) 0.0010(7) 0.0063(7)
C15 0.0162(8) 0.0370(11) 0.0238(9) 0.0008(8) -0.0021(7) -0.0068(7)
C16 0.0212(9) 0.0382(11) 0.0173(8) -0.0025(8) 0.0000(7) -0.0037(8)
C17 0.0139(7) 0.0207(8) 0.0179(8) 0.0004(6) -0.0025(6) 0.0016(6)
C18 0.0243(9) 0.0293(10) 0.0182(8) -0.0011(7) -0.0014(7) 0.0035(7)
C19 0.0257(9) 0.0208(9) 0.0202(9) 0.0043(7) -0.0052(7) 0.0003(7)
C20 0.0157(8) 0.0322(10) 0.0270(10) 0.0049(8) -0.0044(7) 0.0036(7)
C21 0.0134(7) 0.0168(8) 0.0243(8) -0.0003(6) 0.0004(6) -0.0023(6)
C22 0.0227(9) 0.0215(9) 0.0332(10) -0.0060(8) -0.0038(8) -0.0032(7)
C23 0.0221(9) 0.0178(9) 0.0310(10) 0.0053(7) -0.0015(7) -0.0034(7)
C24 0.0147(8) 0.0271(10) 0.0398(11) 0.0027(9) 0.0041(8) -0.0028(7)

loop_
_atom_type_symbol
_atom_type_description
_atom_type_scat_dispersion_real
_atom_type_scat_dispersion_imag
_atom_type_scat_source
C C 0.0033 0.0016 'International Tables Vol C Tables 4.2.6.8 and 6.1.1.4'
H H 0.0000 0.0000 'International Tables Vol C Tables 4.2.6.8 and 6.1.1.4'
N N 0.0061 0.0033 'International Tables Vol C Tables 4.2.6.8 and 6.1.1.4'
P P 0.1023 0.0942 'International Tables Vol C Tables 4.2.6.8 and 6.1.1.4'
Cl Cl 0.1484 0.1585 'International Tables Vol C Tables 4.2.6.8 and 6.1.1.4'
Fe Fe 0.3463 0.8444 'International Tables Vol C Tables 4.2.6.8 and 6.1.1.4'

loop_
_geom_angle_atom_site_label_1
_geom_angle_atom_site_label_2
_geom_angle_atom_site_label_3
_geom_angle
Cl2 Fe1 N1 97.61(3)
Cl2 Fe1 Cl1 107.628(17)
N1 Fe1 Cl1 153.95(3)
Cl2 Fe1 P1 106.190(16)
N1 Fe1 P1 77.13(3)
Cl1 Fe1 P1 101.249(16)
Cl2 Fe1 P2 104.774(16)
N1 Fe1 P2 73.59(3)
Cl1 Fe1 P2 93.402(16)
P1 Fe1 P2 139.582(16)
C7 P1 C9 101.98(7)
C7 P1 C13 104.04(8)
C9 P1 C13 112.11(7)
C7 P1 Fe1 101.54(5)
C9 P1 Fe1 118.08(5)
C13 P1 Fe1 116.14(5)
C8 P2 C21 102.74(7)
C8 P2 C17 105.80(8)
C21 P2 C17 111.33(7)
C8 P2 Fe1 96.66(5)
C21 P2 Fe1 118.84(5)
C17 P2 Fe1 117.92(5)
C2 N1 C6 118.54(13)
C2 N1 Fe1 121.78(10)
C6 N1 Fe1 118.70(10)
N1 C2 C3 122.02(14)
N1 C2 C7 117.67(14)
C3 C2 C7 120.02(14)
C4 C3 C2 119.14(16)
C4 C3 H3 123.0(12)
C2 C3 H3 117.8(12)
C5 C4 C3 118.72(15)
C5 C4 H4 120.6(11)
C3 C4 H4 120.6(11)
C4 C5 C6 119.66(15)
C4 C5 H5 121.7(12)
C6 C5 H5 118.7(12)
N1 C6 C5 121.73(15)
N1 C6 C8 117.59(14)
C5 C6 C8 120.62(14)
C2 C7 P1 113.70(11)
C2 C7 H7A 105.7(12)
P1 C7 H7A 107.1(12)
C2 C7 H7B 110.1(12)
P1 C7 H7B 114.3(12)
H7A C7 H7B 105.2(16)
C6 C8 P2 111.32(11)
C6 C8 H8A 109.3(12)
P2 C8 H8A 103.1(12)
C6 C8 H8B 109.7(11)
P2 C8 H8B 113.2(11)
H8A C8 H8B 110.0(16)
C12 C9 C11 109.97(14)
C12 C9 C10 108.67(14)
C11 C9 C10 108.01(14)
C12 C9 P1 115.00(12)
C11 C9 P1 109.71(11)
C10 C9 P1 105.18(11)
C9 C10 H10A 110.0(12)
C9 C10 H10B 112.0(12)
H10A C10 H10B 104.1(16)
C9 C10 H10C 111.6(12)
H10A C10 H10C 105.5(16)
H10B C10 H10C 113.2(16)
C9 C11 H11A 111.0(12)
C9 C11 H11B 109.2(12)
H11A C11 H11B 109.7(17)
C9 C11 H11C 109.5(12)
H11A C11 H11C 106.9(17)
H11B C11 H11C 110.5(18)
C9 C12 H12A 108.1(12)
C9 C12 H12B 113.3(12)
H12A C12 H12B 107.9(17)
C9 C12 H12C 112.8(12)
H12A C12 H12C 106.8(16)
H12B C12 H12C 107.8(17)
C14 C13 C15 110.29(15)
C14 C13 C16 108.82(15)
C15 C13 C16 108.04(15)
C14 C13 P1 108.40(12)
C15 C13 P1 114.86(12)
C16 C13 P1 106.22(11)
C13 C14 H14A 108.9(13)
C13 C14 H14B 113.2(13)
H14A C14 H14B 107.1(18)
C13 C14 H14C 112.4(12)
H14A C14 H14C 107.1(17)
H14B C14 H14C 107.9(17)
C13 C15 H15A 111.2(11)
C13 C15 H15B 110.9(11)
H15A C15 H15B 110.3(15)
C13 C15 H15C 106.9(12)
H15A C15 H15C 108.7(16)
H15B C15 H15C 108.7(16)
C13 C16 H16A 105.1(12)
C13 C16 H16B 112.7(13)
H16A C16 H16B 109.1(17)
C13 C16 H16C 113.2(12)
H16A C16 H16C 109.0(17)
H16B C16 H16C 107.7(17)
C20 C17 C19 108.45(15)
C20 C17 C18 109.54(14)
C19 C17 C18 107.36(15)
C20 C17 P2 114.61(12)
C19 C17 P2 108.27(11)
C18 C17 P2 108.37(12)
C17 C18 H18A 113.2(12)
C17 C18 H18B 112.4(12)
H18A C18 H18B 106.0(17)
C17 C18 H18C 108.8(13)
H18A C18 H18C 106.5(17)
H18B C18 H18C 109.7(17)
C17 C19 H19A 109.5(14)
C17 C19 H19B 111.2(12)
H19A C19 H19B 108.3(18)
C17 C19 H19C 113.6(12)
H19A C19 H19C 104.9(18)
H19B C19 H19C 108.9(16)
C17 C20 H20A 108.8(13)
C17 C20 H20B 112.3(13)
H20A C20 H20B 108.8(18)
C17 C20 H20C 111.1(12)
H20A C20 H20C 107.6(18)
H20B C20 H20C 108.1(18)
C22 C21 C24 110.43(15)
C22 C21 C23 107.41(15)
C24 C21 C23 108.62(15)
C22 C21 P2 109.81(12)
C24 C21 P2 114.43(12)
C23 C21 P2 105.80(11)
C21 C22 H22A 112.1(13)
C21 C22 H22B 110.0(14)
H22A C22 H22B 110.8(19)
C21 C22 H22C 109.0(12)
H22A C22 H22C 108.3(17)
H22B C22 H22C 106.4(18)
C21 C23 H23A 110.6(12)
C21 C23 H23B 111.7(13)
H23A C23 H23B 111.5(17)
C21 C23 H23C 107.5(11)
H23A C23 H23C 108.4(16)
H23B C23 H23C 106.9(16)
C21 C24 H24A 108.5(12)
C21 C24 H24B 110.4(13)
H24A C24 H24B 106.6(17)
C21 C24 H24C 110.7(14)
H24A C24 H24C 108.8(18)
H24B C24 H24C 111.7(19)

loop_
_geom_bond_atom_site_label_1
_geom_bond_atom_site_label_2
_geom_bond_distance
Fe1 Cl2 2.3028(5)
Fe1 N1 2.3286(13)
Fe1 Cl1 2.3816(5)
Fe1 P1 2.5149(5)
Fe1 P2 2.5168(5)
P1 C7 1.8351(16)
P1 C9 1.8772(16)
P1 C13 1.8774(17)
P2 C8 1.8438(17)
P2 C21 1.8843(17)
P2 C17 1.8851(17)
N1 C2 1.346(2)
N1 C6 1.3520(19)
C2 C3 1.392(2)
C2 C7 1.507(2)
C3 C4 1.383(2)
C3 H3 0.917(19)
C4 C5 1.382(2)
C4 H4 0.967(19)
C5 C6 1.385(2)
C5 H5 0.912(19)
C6 C8 1.514(2)
C7 H7A 0.95(2)
C7 H7B 0.95(2)
C8 H8A 0.97(2)
C8 H8B 0.982(19)
C9 C12 1.531(2)
C9 C11 1.532(2)
C9 C10 1.539(2)
C10 H10A 0.96(2)
C10 H10B 0.96(2)
C10 H10C 0.96(2)
C11 H11A 0.98(2)
C11 H11B 1.00(2)
C11 H11C 0.94(2)
C12 H12A 0.96(2)
C12 H12B 0.99(2)
C12 H12C 0.96(2)
C13 C14 1.533(3)
C13 C15 1.535(2)
C13 C16 1.541(2)
C14 H14A 0.97(2)
C14 H14B 0.97(2)
C14 H14C 0.943(19)
C15 H15A 0.998(19)
C15 H15B 1.00(2)
C15 H15C 0.96(2)
C16 H16A 0.98(2)
C16 H16B 0.96(2)
C16 H16C 0.98(2)
C17 C20 1.531(2)
C17 C19 1.537(2)
C17 C18 1.538(2)
C18 H18A 1.00(2)
C18 H18B 1.02(2)
C18 H18C 0.95(2)
C19 H19A 0.94(2)
C19 H19B 0.96(2)
C19 H19C 0.97(2)
C20 H20A 0.95(2)
C20 H20B 0.93(2)
C20 H20C 0.96(2)
C21 C22 1.530(3)
C21 C24 1.533(2)
C21 C23 1.537(2)
C22 H22A 0.94(2)
C22 H22B 0.95(2)
C22 H22C 0.97(2)
C23 H23A 0.96(2)
C23 H23B 0.96(2)
C23 H23C 1.02(2)
C24 H24A 0.97(2)
C24 H24B 0.97(2)
C24 H24C 0.98(2)

loop_
_geom_torsion_atom_site_label_1
_geom_torsion_atom_site_label_2
_geom_torsion_atom_site_label_3
_geom_torsion_atom_site_label_4
_geom_torsion
Cl2 Fe1 P1 C7 105.57(6)
N1 Fe1 P1 C7 11.26(7)
Cl1 Fe1 P1 C7 -142.14(6)
P2 Fe1 P1 C7 -33.06(7)
Cl2 Fe1 P1 C9 -144.00(6)
N1 Fe1 P1 C9 121.70(7)
Cl1 Fe1 P1 C9 -31.71(6)
P2 Fe1 P1 C9 77.37(6)
Cl2 Fe1 P1 C13 -6.51(6)
N1 Fe1 P1 C13 -100.82(7)
Cl1 Fe1 P1 C13 105.78(6)
P2 Fe1 P1 C13 -145.14(6)
Cl2 Fe1 P2 C8 -57.79(6)
N1 Fe1 P2 C8 35.94(6)
Cl1 Fe1 P2 C8 -167.03(6)
P1 Fe1 P2 C8 81.18(6)
Cl2 Fe1 P2 C21 50.74(6)
N1 Fe1 P2 C21 144.47(7)
Cl1 Fe1 P2 C21 -58.50(6)
P1 Fe1 P2 C21 -170.29(6)
Cl2 Fe1 P2 C17 -169.64(6)
N1 Fe1 P2 C17 -75.91(7)
Cl1 Fe1 P2 C17 81.13(6)
P1 Fe1 P2 C17 -30.66(7)
Cl2 Fe1 N1 C2 -100.96(11)
Cl1 Fe1 N1 C2 93.31(13)
P1 Fe1 N1 C2 3.99(11)
P2 Fe1 N1 C2 155.81(12)
Cl2 Fe1 N1 C6 67.57(11)
Cl1 Fe1 N1 C6 -98.16(12)
P1 Fe1 N1 C6 172.52(11)
P2 Fe1 N1 C6 -35.66(10)
C6 N1 C2 C3 -5.2(2)
Fe1 N1 C2 C3 163.34(12)
C6 N1 C2 C7 168.58(14)
Fe1 N1 C2 C7 -22.87(19)
N1 C2 C3 C4 3.1(3)
C7 C2 C3 C4 -170.52(15)
C2 C3 C4 C5 0.5(3)
C3 C4 C5 C6 -1.9(2)
C2 N1 C6 C5 3.7(2)
Fe1 N1 C6 C5 -165.18(12)
C2 N1 C6 C8 -173.33(14)
Fe1 N1 C6 C8 17.76(18)
C4 C5 C6 N1 -0.2(2)
C4 C5 C6 C8 176.79(15)
N1 C2 C7 P1 33.51(19)
C3 C2 C7 P1 -152.57(13)
C9 P1 C7 C2 -148.41(12)
C13 P1 C7 C2 94.87(13)
Fe1 P1 C7 C2 -26.10(13)
N1 C6 C8 P2 21.16(18)
C5 C6 C8 P2 -155.93(13)
C21 P2 C8 C6 -164.36(11)
C17 P2 C8 C6 78.79(12)
Fe1 P2 C8 C6 -42.74(11)
C7 P1 C9 C12 -43.06(14)
C13 P1 C9 C12 67.66(14)
Fe1 P1 C9 C12 -153.25(10)
C7 P1 C9 C11 -167.62(12)
C13 P1 C9 C11 -56.90(13)
Fe1 P1 C9 C11 82.19(12)
C7 P1 C9 C10 76.43(12)
C13 P1 C9 C10 -172.85(11)
Fe1 P1 C9 C10 -33.76(12)
C7 P1 C13 C14 -166.07(11)
C9 P1 C13 C14 84.51(13)
Fe1 P1 C13 C14 -55.43(12)
C7 P1 C13 C15 70.08(14)
C9 P1 C13 C15 -39.34(15)
Fe1 P1 C13 C15 -179.28(11)
C7 P1 C13 C16 -49.27(14)
C9 P1 C13 C16 -158.69(12)
Fe1 P1 C13 C16 61.37(13)
C8 P2 C17 C20 67.31(14)
C21 P2 C17 C20 -43.58(15)
Fe1 P2 C17 C20 173.95(11)
C8 P2 C17 C19 -53.87(13)
C21 P2 C17 C19 -164.77(11)
Fe1 P2 C17 C19 52.77(13)
C8 P2 C17 C18 -170.03(12)
C21 P2 C17 C18 79.08(13)
Fe1 P2 C17 C18 -63.39(13)
C8 P2 C21 C22 -165.99(12)
C17 P2 C21 C22 -53.16(14)
Fe1 P2 C21 C22 88.92(12)
C8 P2 C21 C24 -41.17(15)
C17 P2 C21 C24 71.67(15)
Fe1 P2 C21 C24 -146.25(12)
C8 P2 C21 C23 78.37(13)
C17 P2 C21 C23 -168.79(12)
Fe1 P2 C21 C23 -26.71(14)
